data_4114723
loop_
_publ_author_name
'Matthew P. Shores'
'Jeffrey R. Long'

_publ_contact_author
;
        Jeffrey R. Long
        Department of Chemistry
        University of California, Berkeley
        United States of America
;
_publ_contact_author_email jlong@cchem.berkeley.edu
_publ_contact_author_fax '510 643-3832'
_publ_contact_author_phone '510 642-0860'
_publ_section_title
;
 Tetracyanide-Bridged Divanadium Complexes: Redox Switching between Strong
 Antiferromagnetic and Strong Ferromagnetic Coupling
;
_journal_name_full 'Journal of the American Chemical Society'
_journal_page_first 3512
_journal_page_last 3513
_journal_paper_doi 10.1021/ja025512n
_journal_volume 124
_journal_year 2002
_chemical_compound_source synthetic
_chemical_formula_sum 'C44 H64 Co N18 V2'
_chemical_formula_weight 1005.94
_chemical_name_systematic
; 
 ? 
;
_space_group_IT_number 2
_symmetry_cell_setting triclinic
_symmetry_Int_Tables_number 2
_symmetry_space_group_name_Hall '-P 1'
_symmetry_space_group_name_H-M 'P -1'
_atom_sites_solution_hydrogens geom
_atom_sites_solution_primary direct
_atom_sites_solution_secondary difmap
_audit_creation_method SHELXL
_cell_angle_alpha 102.69
_cell_angle_beta 91.4980(10)
_cell_angle_gamma 98.5300(10)
_cell_formula_units_Z 2
_cell_length_a 12.5777(10)
_cell_length_b 14.3912(11)
_cell_length_c 14.5461(11)
_cell_measurement_temperature 165(2)
_cell_volume 2535.5(3)
_computing_cell_refinement
;
  SMART (Siemens, 1995), SAINT (Siemens, 1995)
;
_computing_data_collection 'SMART (Siemens, 1995)'
_computing_data_reduction
;
  SAINT (Siemens, 1995), XPREP (Siemens, 1995)
;
_computing_structure_refinement 'SHELXL-93 (Sheldrick, 1993)'
_computing_structure_solution 'SHELXS-86 (Sheldrick, 1990)'
_diffrn_ambient_temperature 165(2)
_diffrn_detector_type 'CCD area detector'
_diffrn_measurement_device SMART
_diffrn_measurement_method 'omega scans with profile analysis'
_diffrn_radiation_monochromator graphite
_diffrn_radiation_source 'fine-focus sealed tube'
_diffrn_radiation_type MoK\a
_diffrn_radiation_wavelength 0.71073
_diffrn_reflns_av_R_equivalents 0.0633
_diffrn_reflns_av_sigmaI/netI 0.1235
_diffrn_reflns_limit_h_max 13
_diffrn_reflns_limit_h_min -14
_diffrn_reflns_limit_k_max 14
_diffrn_reflns_limit_k_min -16
_diffrn_reflns_limit_l_max 16
_diffrn_reflns_limit_l_min -16
_diffrn_reflns_number 12091
_diffrn_reflns_theta_max 23.82
_diffrn_reflns_theta_min 1.64
_exptl_absorpt_coefficient_mu 0.734
_exptl_absorpt_correction_T_max 0.354124
_exptl_absorpt_correction_T_min 1
_exptl_absorpt_correction_type multi-scan
_exptl_absorpt_process_details 'Blessing, Acta Cryst. (1995) A51 33'
_exptl_crystal_colour dark_red
_exptl_crystal_density_diffrn 1.318
_exptl_crystal_description block
_exptl_crystal_F_000 1054
_exptl_crystal_size_max 0.26
_exptl_crystal_size_mid 0.21
_exptl_crystal_size_min 0.07
_refine_diff_density_max 0.796
_refine_diff_density_min -0.708
_refine_diff_density_rms 0.088
_refine_ls_extinction_method none
_refine_ls_goodness_of_fit_all 1.018
_refine_ls_goodness_of_fit_obs 1.077
_refine_ls_matrix_type full
_refine_ls_number_parameters 593
_refine_ls_number_reflns 7611
_refine_ls_number_restraints 0
_refine_ls_restrained_S_all 1.018
_refine_ls_restrained_S_obs 1.077
_refine_ls_R_factor_all 0.1129
_refine_ls_R_factor_obs 0.0605
_refine_ls_shift/esd_max 0.091
_refine_ls_shift/esd_mean 0.002
_refine_ls_structure_factor_coef Fsqd
_refine_ls_weighting_details 'w=1/[\s^2^(Fo^2^)+(0.0654P)^2^+0.0000P] where P=(Fo^2^+2Fc^2^)/3'
_refine_ls_weighting_scheme calc
_refine_ls_wR_factor_all 0.1595
_refine_ls_wR_factor_obs 0.1318
_reflns_number_observed 4830
_reflns_number_total 7611
_reflns_observed_criterion >2sigma(I)
_cod_data_source_file ja025512n_s2_1.cif
_cod_data_source_block 2
_cod_depositor_comments
;
The following automatic conversions were performed:

'_refine_ls_weighting_scheme' value '
calc w=1/[\s^2^(Fo^2^)+(0.0654P)^2^+0.0000P] where P=(Fo^2^+2Fc^2^)/3
' was changed to 'calc'. New tag '_refine_ls_weighting_details' was
created. The value of the new tag was set to
'w=1/[\s^2^(Fo^2^)+(0.0654P)^2^+0.0000P] where P=(Fo^2^+2Fc^2^)/3'.

Automatic conversion script
Id: cif_fix_values 3143 2015-03-26 13:38:13Z robertas 
;
_cod_database_code 4114723

loop_
_symmetry_equiv_pos_as_xyz
'x, y, z'
'-x, -y, -z'

loop_
_atom_site_aniso_label
_atom_site_aniso_U_11
_atom_site_aniso_U_22
_atom_site_aniso_U_33
_atom_site_aniso_U_23
_atom_site_aniso_U_13
_atom_site_aniso_U_12
V1 0.0224(5) 0.0162(5) 0.0176(5) 0.0017(4) 0.0002(4) 0.0085(4)
N1 0.037(3) 0.023(2) 0.017(2) -0.001(2) 0.000(2) 0.020(2)
C1 0.094(6) 0.059(5) 0.024(4) -0.013(3) -0.009(3) 0.057(5)
C2 0.027(3) 0.019(3) 0.035(3) -0.003(3) 0.011(3) 0.004(3)
N2 0.031(3) 0.035(3) 0.030(3) 0.008(2) 0.000(2) 0.004(3)
C3 0.027(3) 0.025(3) 0.024(3) -0.001(2) -0.002(3) 0.009(3)
N3 0.031(3) 0.059(4) 0.044(3) 0.018(3) 0.010(3) 0.014(3)
C4 0.023(3) 0.031(3) 0.023(3) 0.008(3) -0.003(2) 0.011(3)
N4 0.040(3) 0.025(3) 0.031(3) -0.002(2) 0.003(2) 0.008(2)
N5 0.028(3) 0.021(2) 0.020(2) 0.003(2) 0.002(2) 0.010(2)
N6 0.025(3) 0.016(2) 0.022(2) 0.002(2) 0.004(2) 0.007(2)
N7 0.022(2) 0.013(2) 0.022(2) 0.001(2) 0.004(2) 0.009(2)
C5 0.034(3) 0.020(3) 0.025(3) 0.008(2) 0.004(3) 0.012(3)
C6 0.031(3) 0.020(3) 0.032(3) 0.010(2) 0.009(3) 0.010(3)
C7 0.028(3) 0.021(3) 0.024(3) 0.004(2) 0.005(2) 0.008(3)
C8 0.028(3) 0.024(3) 0.028(3) 0.001(2) 0.011(3) 0.017(3)
C9 0.026(3) 0.020(3) 0.029(3) 0.010(2) 0.001(3) 0.006(3)
C10 0.030(3) 0.026(3) 0.028(3) 0.008(2) -0.004(3) 0.010(3)
C11 0.039(4) 0.040(4) 0.024(3) 0.006(3) 0.009(3) 0.015(3)
C12 0.035(3) 0.025(3) 0.025(3) -0.003(2) -0.001(3) 0.005(3)
C13 0.025(3) 0.021(3) 0.037(3) 0.007(3) 0.003(3) 0.005(3)
V2 0.0243(5) 0.0139(5) 0.0166(5) 0.0025(4) 0.0018(4) 0.0073(4)
N8 0.027(3) 0.035(3) 0.014(2) 0.002(2) -0.001(2) -0.003(2)
C15 0.030(4) 0.033(4) 0.050(4) 0.005(3) 0.003(3) 0.014(3)
N9 0.046(3) 0.040(3) 0.037(3) 0.016(2) 0.020(2) 0.030(3)
C16 0.029(3) 0.020(3) 0.022(3) 0.009(2) 0.009(3) 0.009(3)
N10 0.035(3) 0.034(3) 0.035(3) 0.006(2) -0.001(2) 0.003(3)
C17 0.028(3) 0.026(3) 0.024(3) 0.008(2) -0.001(2) 0.007(3)
N11 0.045(3) 0.017(3) 0.043(3) 0.008(2) -0.005(2) 0.010(2)
N12 0.030(3) 0.012(2) 0.021(2) 0.002(2) 0.004(2) 0.003(2)
N13 0.027(3) 0.021(2) 0.017(2) 0.004(2) 0.001(2) 0.007(2)
N14 0.028(3) 0.019(2) 0.019(2) 0.002(2) 0.000(2) 0.006(2)
C18 0.033(4) 0.029(3) 0.034(3) 0.005(3) 0.010(3) 0.014(3)
C19 0.026(3) 0.034(3) 0.035(3) 0.009(3) 0.004(3) 0.008(3)
C20 0.035(3) 0.015(3) 0.022(3) -0.002(2) -0.006(2) 0.004(3)
C21 0.037(4) 0.018(3) 0.028(3) 0.002(2) -0.001(3) 0.004(3)
C22 0.037(4) 0.025(3) 0.027(3) 0.007(2) -0.003(3) 0.009(3)
C23 0.041(4) 0.026(3) 0.018(3) 0.006(2) 0.004(3) 0.008(3)
C24 0.044(4) 0.025(3) 0.021(3) -0.002(2) 0.003(3) 0.010(3)
C25 0.039(4) 0.028(3) 0.031(3) 0.009(3) -0.005(3) 0.012(3)
C26 0.040(4) 0.023(3) 0.037(3) 0.006(3) 0.005(3) 0.015(3)
Co1 0.0424(5) 0.0366(5) 0.0222(4) 0.0022(4) 0.0029(4) 0.0259(4)
C27 0.109(7) 0.058(5) 0.042(5) -0.015(4) 0.000(5) 0.048(6)
C28 0.086(6) 0.052(5) 0.034(4) -0.014(3) -0.014(4) 0.030(5)
C29 0.056(5) 0.068(5) 0.021(3) 0.016(3) 0.009(3) 0.039(4)
C30 0.052(5) 0.077(5) 0.027(4) 0.010(3) 0.017(3) 0.033(4)
C31 0.077(6) 0.113(7) 0.020(4) -0.003(4) 0.007(4) 0.079(6)
C32 0.040(4) 0.101(7) 0.042(4) 0.030(4) 0.007(3) 0.030(5)
C33 0.080(6) 0.058(5) 0.036(4) 0.000(3) 0.017(4) 0.036(5)
C34 0.066(6) 0.068(5) 0.035(4) -0.016(4) 0.009(4) -0.003(5)
C35 0.062(5) 0.097(6) 0.020(3) 0.009(4) -0.002(3) 0.045(5)
C36 0.061(5) 0.082(6) 0.041(4) 0.033(4) 0.003(4) 0.014(5)
N15 0.087(6) 0.094(7) 0.101(6) 0.016(5) -0.007(5) 0.000(5)
C37 0.085(7) 0.064(6) 0.036(4) 0.013(4) 0.001(5) -0.022(5)
C38 0.095(7) 0.062(5) 0.029(4) 0.004(4) 0.001(4) -0.035(5)
C41 0.064(6) 0.093(8) 0.072(6) 0.047(6) -0.020(5) -0.025(6)
C42 0.063(6) 0.104(7) 0.046(5) 0.011(5) 0.008(4) -0.024(5)
N18 0.101(6) 0.104(6) 0.074(5) 0.003(5) 0.008(5) -0.052(5)
C43 0.059(6) 0.080(6) 0.059(6) 0.003(5) -0.006(4) -0.022(5)
C44 0.088(7) 0.177(11) 0.060(6) 0.005(6) 0.010(5) -0.043(7)

loop_
_atom_site_label
_atom_site_type_symbol
_atom_site_fract_x
_atom_site_fract_y
_atom_site_fract_z
_atom_site_U_iso_or_equiv
_atom_site_thermal_displace_type
_atom_site_occupancy
_atom_site_calc_flag
_atom_site_refinement_flags
_atom_site_disorder_group
V1 V 0.09433(7) 0.45596(6) 0.71813(6) 0.0185(2) Uani 1 d . .
N1 N 0.0602(3) 0.4846(3) 0.6122(3) 0.0250(11) Uani 1 d . .
C1 C 0.0418(6) 0.5116(5) 0.5303(4) 0.058(2) Uani 1 d . .
C2 C 0.1279(5) 0.5843(4) 0.4976(4) 0.0280(13) Uani 1 d . .
N2 N 0.1993(4) 0.6368(3) 0.4856(3) 0.0315(12) Uani 1 d . .
C3 C -0.0644(5) 0.4329(4) 0.7655(4) 0.0259(13) Uani 1 d . .
N3 N -0.1495(4) 0.4185(4) 0.7940(3) 0.0430(14) Uani 1 d . .
C4 C 0.1187(4) 0.6016(4) 0.7995(4) 0.0246(13) Uani 1 d . .
N4 N 0.1328(4) 0.6806(3) 0.8417(3) 0.0329(12) Uani 1 d . .
N5 N 0.1523(3) 0.4119(3) 0.8501(3) 0.0224(10) Uani 1 d . .
N6 N 0.0931(3) 0.2994(3) 0.6653(3) 0.0212(10) Uani 1 d . .
N7 N 0.2665(3) 0.4551(3) 0.6964(3) 0.0187(10) Uani 1 d . .
C5 C 0.1447(4) 0.3046(3) 0.8320(4) 0.0251(13) Uani 1 d . .
H8A H 0.1189(4) 0.2826(3) 0.8870(4) 0.030 Uiso 1 calc R .
H8B H 0.2156(4) 0.2871(3) 0.8213(4) 0.030 Uiso 1 calc R .
C6 C 0.0690(4) 0.2554(4) 0.7469(3) 0.0264(13) Uani 1 d . .
H7A H 0.0755(4) 0.1875(4) 0.7297(3) 0.032 Uiso 1 calc R .
H7B H -0.0046(4) 0.2602(4) 0.7630(3) 0.032 Uiso 1 calc R .
C7 C 0.2002(4) 0.2824(4) 0.6294(4) 0.0239(12) Uani 1 d . .
H6A H 0.1898(4) 0.2334(4) 0.5709(4) 0.029 Uiso 1 calc R .
H6B H 0.2401(4) 0.2586(4) 0.6749(4) 0.029 Uiso 1 calc R .
C8 C 0.2651(4) 0.3739(4) 0.6121(4) 0.0258(13) Uani 1 d . .
H5A H 0.3382(4) 0.3635(4) 0.5994(4) 0.031 Uiso 1 calc R .
H5B H 0.2336(4) 0.3902(4) 0.5573(4) 0.031 Uiso 1 calc R .
C9 C 0.3270(4) 0.4379(4) 0.7799(3) 0.0242(13) Uani 1 d . .
H10A H 0.3379(4) 0.3711(4) 0.7677(3) 0.029 Uiso 1 calc R .
H10B H 0.3972(4) 0.4783(4) 0.7895(3) 0.029 Uiso 1 calc R .
C10 C 0.2663(4) 0.4605(4) 0.8673(4) 0.0277(13) Uani 1 d . .
H9A H 0.3005(4) 0.4392(4) 0.9179(4) 0.033 Uiso 1 calc R .
H9B H 0.2683(4) 0.5297(4) 0.8869(4) 0.033 Uiso 1 calc R .
C11 C 0.0943(5) 0.4468(4) 0.9362(4) 0.0334(14) Uani 1 d . .
H13A H 0.0216(9) 0.4132(18) 0.9288(10) 0.050 Uiso 1 calc R .
H13B H 0.0935(24) 0.5148(6) 0.9445(14) 0.050 Uiso 1 calc R .
H13C H 0.1304(16) 0.4350(22) 0.9904(5) 0.050 Uiso 1 calc R .
C12 C 0.0071(4) 0.2575(4) 0.5890(4) 0.0296(14) Uani 1 d . .
H12A H 0.0221(14) 0.2853(17) 0.5356(9) 0.044 Uiso 1 calc R .
H12B H -0.0612(6) 0.2713(19) 0.6116(8) 0.044 Uiso 1 calc R .
H12C H 0.0049(17) 0.1889(5) 0.5706(16) 0.044 Uiso 1 calc R .
C13 C 0.3198(4) 0.5449(4) 0.6729(4) 0.0272(13) Uani 1 d . .
H11A H 0.3215(23) 0.5978(5) 0.7265(8) 0.041 Uiso 1 calc R .
H11B H 0.2806(15) 0.5572(13) 0.6204(15) 0.041 Uiso 1 calc R .
H11C H 0.3921(9) 0.5380(9) 0.6564(22) 0.041 Uiso 1 calc R .
V2 V 0.59260(7) 0.00671(6) 0.27040(6) 0.0179(2) Uani 1 d . .
N8 N 0.5477(3) 0.0076(3) 0.3822(3) 0.0267(11) Uani 1 d . .
C14 C 0.4972(11) 0.0281(12) 0.4681(9) 0.036(6) Uiso 0.47(3) d P .
C14A C 0.5326(8) -0.0234(7) 0.4643(7) 0.009(4) Uiso 0.53(3) d P .
C15 C 0.5735(5) -0.1049(4) 0.4926(4) 0.0374(15) Uani 1 d . .
N9 N 0.6171(4) -0.1678(4) 0.4955(3) 0.0374(13) Uani 1 d . .
C16 C 0.4393(5) -0.0177(4) 0.1985(4) 0.0221(12) Uani 1 d . .
N10 N 0.3551(4) -0.0279(3) 0.1589(3) 0.0353(12) Uani 1 d . .
C17 C 0.6014(4) -0.1426(4) 0.2378(4) 0.0256(13) Uani 1 d . .
N11 N 0.6054(4) -0.2244(3) 0.2194(3) 0.0347(12) Uani 1 d . .
N12 N 0.6699(3) 0.0060(3) 0.1307(3) 0.0212(10) Uani 1 d . .
N13 N 0.7640(3) 0.0496(3) 0.3158(3) 0.0218(10) Uani 1 d . .
N14 N 0.6089(3) 0.1584(3) 0.2668(3) 0.0218(10) Uani 1 d . .
C18 C 0.7798(4) -0.0177(4) 0.1450(4) 0.0313(14) Uani 1 d . .
H18A H 0.8214(4) -0.0095(4) 0.0913(4) 0.038 Uiso 1 calc R .
H18B H 0.7742(4) -0.0846(4) 0.1492(4) 0.038 Uiso 1 calc R .
C19 C 0.8373(4) 0.0472(4) 0.2346(4) 0.0310(14) Uani 1 d . .
H19A H 0.9023(4) 0.0231(4) 0.2494(4) 0.037 Uiso 1 calc R .
H19B H 0.8579(4) 0.1119(4) 0.2251(4) 0.037 Uiso 1 calc R .
C20 C 0.7667(4) 0.1504(3) 0.3710(3) 0.0253(13) Uani 1 d . .
H20A H 0.8406(4) 0.1796(3) 0.3906(3) 0.030 Uiso 1 calc R .
H20B H 0.7272(4) 0.1496(3) 0.4273(3) 0.030 Uiso 1 calc R .
C21 C 0.7176(4) 0.2096(4) 0.3128(4) 0.0283(13) Uani 1 d . .
H21A H 0.7657(4) 0.2220(4) 0.2643(4) 0.034 Uiso 1 calc R .
H21B H 0.7092(4) 0.2711(4) 0.3530(4) 0.034 Uiso 1 calc R .
C22 C 0.6006(4) 0.1629(4) 0.1651(4) 0.0292(13) Uani 1 d . .
H22A H 0.6172(4) 0.2295(4) 0.1600(4) 0.035 Uiso 1 calc R .
H22B H 0.5274(4) 0.1380(4) 0.1393(4) 0.035 Uiso 1 calc R .
C23 C 0.6774(5) 0.1045(4) 0.1089(3) 0.0280(13) Uani 1 d . .
H23A H 0.6606(5) 0.0974(4) 0.0420(3) 0.034 Uiso 1 calc R .
H23B H 0.7505(5) 0.1385(4) 0.1237(3) 0.034 Uiso 1 calc R .
C24 C 0.6124(5) -0.0675(4) 0.0490(3) 0.0308(14) Uani 1 d . .
H24A H 0.5405(10) -0.0547(14) 0.0401(14) 0.046 Uiso 1 calc R .
H24B H 0.6095(23) -0.1306(4) 0.0613(10) 0.046 Uiso 1 calc R .
H24C H 0.6502(15) -0.0644(16) -0.0070(6) 0.046 Uiso 1 calc R .
C25 C 0.8019(5) -0.0084(4) 0.3798(4) 0.0317(14) Uani 1 d . .
H25A H 0.8008(26) -0.0735(7) 0.3452(7) 0.047 Uiso 1 calc R .
H25B H 0.7551(16) -0.0080(20) 0.4310(13) 0.047 Uiso 1 calc R .
H25C H 0.8739(11) 0.0191(15) 0.4045(19) 0.047 Uiso 1 calc R .
C26 C 0.5217(5) 0.2050(4) 0.3150(4) 0.0322(14) Uani 1 d . .
H26A H 0.5296(16) 0.2083(21) 0.3815(5) 0.048 Uiso 1 calc R .
H26B H 0.4531(5) 0.1680(13) 0.2901(16) 0.048 Uiso 1 calc R .
H26C H 0.5259(16) 0.2690(9) 0.3046(19) 0.048 Uiso 1 calc R .
Co1 Co 0.18505(7) 0.27161(6) 0.23974(5) 0.0324(2) Uani 1 d . .
C27 C 0.1819(8) 0.3912(6) 0.3398(5) 0.070(2) Uani 1 d . .
H27 H 0.1899(8) 0.4536(6) 0.3301(5) 0.085 Uiso 1 calc R .
C28 C 0.2664(7) 0.3446(5) 0.3625(4) 0.059(2) Uani 1 d . .
H28 H 0.3392(7) 0.3704(5) 0.3713(4) 0.071 Uiso 1 calc R .
C29 C 0.2201(5) 0.2526(5) 0.3694(4) 0.044(2) Uani 1 d . .
H29 H 0.2576(5) 0.2057(5) 0.3831(4) 0.053 Uiso 1 calc R .
C30 C 0.1094(6) 0.2414(5) 0.3527(4) 0.050(2) Uani 1 d . .
H30 H 0.0604(6) 0.1865(5) 0.3535(4) 0.060 Uiso 1 calc R .
C31 C 0.0838(7) 0.3292(7) 0.3340(4) 0.066(3) Uani 1 d . .
H31 H 0.0157(7) 0.3425(7) 0.3206(4) 0.079 Uiso 1 calc R .
C32 C 0.2922(6) 0.2531(6) 0.1397(4) 0.057(2) Uani 1 d . .
H32 H 0.3667(6) 0.2686(6) 0.1489(4) 0.068 Uiso 1 calc R .
C33 C 0.2310(7) 0.1650(6) 0.1424(4) 0.057(2) Uani 1 d . .
H33 H 0.2576(7) 0.1114(6) 0.1541(4) 0.068 Uiso 1 calc R .
C34 C 0.1224(6) 0.1707(6) 0.1243(4) 0.062(2) Uani 1 d . .
H34 H 0.0642(6) 0.1220(6) 0.1218(4) 0.074 Uiso 1 calc R .
C35 C 0.1179(6) 0.2642(6) 0.1106(4) 0.057(2) Uani 1 d . .
H35 H 0.0558(6) 0.2878(6) 0.0970(4) 0.068 Uiso 1 calc R .
C36 C 0.2220(6) 0.3147(6) 0.1208(4) 0.058(2) Uani 1 d . .
H36 H 0.2418(6) 0.3783(6) 0.1159(4) 0.070 Uiso 1 calc R .
N15 N 0.0334(7) 0.9072(6) 0.1045(6) 0.096(3) Uani 1 d . .
C37 C 0.0895(8) 0.8522(7) 0.0919(5) 0.065(3) Uani 1 d . .
C38 C 0.1651(7) 0.7833(5) 0.0761(4) 0.068(3) Uani 1 d . .
H38A H 0.1576(27) 0.7488(24) 0.0113(9) 0.102 Uiso 1 calc R .
H38B H 0.1501(24) 0.7386(21) 0.1161(24) 0.102 Uiso 1 calc R .
H38C H 0.2373(7) 0.8173(6) 0.0907(31) 0.102 Uiso 1 calc R .
N16 N 0.3896(18) 0.6908(17) 0.3512(15) 0.091(7) Uiso 0.50 d P 1
C39 C 0.4151(21) 0.6271(22) 0.3641(19) 0.096(9) Uiso 0.50 d P 1
C40 C 0.4393(17) 0.5569(17) 0.3765(16) 0.104(7) Uiso 0.50 d P 1
H40A H 0.5133(35) 0.5551(48) 0.3627(96) 0.156 Uiso 0.50 calc PR 1
H40B H 0.3945(75) 0.5028(17) 0.3359(71) 0.156 Uiso 0.50 calc PR 1
H40C H 0.4303(108) 0.5539(50) 0.4412(28) 0.156 Uiso 0.50 calc PR 1
N16A N 0.4199(12) 0.5344(11) 0.3190(11) 0.073(4) Uiso 0.50 d P 2
C39A C 0.4051(16) 0.6048(17) 0.3288(15) 0.061(6) Uiso 0.50 d P 2
C40A C 0.3727(16) 0.7169(14) 0.3484(14) 0.057(6) Uiso 0.50 d P 2
H40D H 0.4288(34) 0.7594(19) 0.3280(55) 0.085 Uiso 0.50 calc PR 2
H40E H 0.3647(67) 0.7398(27) 0.4146(16) 0.085 Uiso 0.50 calc PR 2
H40F H 0.3062(37) 0.7154(17) 0.3137(48) 0.085 Uiso 0.50 calc PR 2
N17 N 0.0893(12) 0.0330(10) 0.3955(11) 0.063(4) Uiso 0.50 d P .
N17A N 0.0998(15) 0.0054(14) 0.3579(13) 0.080(6) Uiso 0.50 d P .
C41 C 0.1579(8) -0.0286(7) 0.3636(6) 0.076(3) Uani 1 d . .
C42 C 0.2378(7) -0.0931(6) 0.3474(5) 0.076(3) Uani 1 d . .
H42A H 0.2542(30) -0.1119(29) 0.4049(10) 0.113 Uiso 1 calc R .
H42B H 0.3022(15) -0.0605(13) 0.3273(34) 0.113 Uiso 1 calc R .
H42C H 0.2098(16) -0.1494(17) 0.2995(25) 0.113 Uiso 1 calc R .
N18 N 0.5111(6) 0.3593(6) 1.0559(5) 0.103(3) Uani 1 d . .
C43 C 0.5491(7) 0.3653(6) 0.9889(6) 0.072(2) Uani 1 d . .
C44 C 0.5938(7) 0.3807(8) 0.9013(6) 0.118(4) Uani 1 d . .
H44A H 0.6478(45) 0.3404(41) 0.8845(29) 0.178 Uiso 1 calc R .
H44B H 0.6257(56) 0.4471(13) 0.9095(18) 0.178 Uiso 1 calc R .
H44C H 0.5375(13) 0.3648(56) 0.8519(14) 0.178 Uiso 1 calc R .

loop_
_atom_type_symbol
_atom_type_description
_atom_type_scat_dispersion_real
_atom_type_scat_dispersion_imag
_atom_type_scat_source
C C 0.0033 0.0016 'International Tables Vol C Tables 4.2.6.8 and 6.1.1.4'
H H 0.0000 0.0000 'International Tables Vol C Tables 4.2.6.8 and 6.1.1.4'
N N 0.0061 0.0033 'International Tables Vol C Tables 4.2.6.8 and 6.1.1.4'
V V 0.3005 0.5294 'International Tables Vol C Tables 4.2.6.8 and 6.1.1.4'
Co Co 0.3494 0.9721 'International Tables Vol C Tables 4.2.6.8 and 6.1.1.4'

loop_
_geom_angle_atom_site_label_1
_geom_angle_atom_site_label_2
_geom_angle_atom_site_label_3
_geom_angle
_geom_angle_site_symmetry_1
_geom_angle_site_symmetry_3
N1 V1 C3 97.5(2) . .
N1 V1 C4 95.4(2) . .
C3 V1 C4 90.4(2) . .
N1 V1 N7 97.1(2) . .
C3 V1 N7 164.2(2) . .
C4 V1 N7 94.0(2) . .
N1 V1 N6 98.7(2) . .
C3 V1 N6 92.1(2) . .
C4 V1 N6 165.2(2) . .
N7 V1 N6 79.99(15) . .
N1 V1 N5 174.5(2) . .
C3 V1 N5 87.1(2) . .
C4 V1 N5 87.5(2) . .
N7 V1 N5 78.00(15) . .
N6 V1 N5 78.06(15) . .
N1 V1 V1 5.49(15) . 2_566
C3 V1 V1 92.78(14) . 2_566
C4 V1 V1 98.19(13) . 2_566
N7 V1 V1 101.56(11) . 2_566
N6 V1 V1 96.23(10) . 2_566
N5 V1 V1 174.27(11) . 2_566
C1 N1 V1 175.2(5) . .
C1 C1 N1 130.9(10) 2_566 .
C1 C1 C2 109.3(8) 2_566 .
N1 C1 C2 119.7(6) . .
N2 C2 C1 169.6(6) . .
N3 C3 V1 177.2(5) . .
N4 C4 V1 178.5(5) . .
C10 N5 C11 107.7(4) . .
C10 N5 C5 111.4(4) . .
C11 N5 C5 109.5(4) . .
C10 N5 V1 103.7(3) . .
C11 N5 V1 114.3(3) . .
C5 N5 V1 110.3(3) . .
C6 N6 C12 108.8(4) . .
C6 N6 C7 111.6(4) . .
C12 N6 C7 109.8(4) . .
C6 N6 V1 105.8(3) . .
C12 N6 V1 111.2(3) . .
C7 N6 V1 109.6(3) . .
C13 N7 C8 108.5(4) . .
C13 N7 C9 109.0(4) . .
C8 N7 C9 111.2(4) . .
C13 N7 V1 112.6(3) . .
C8 N7 V1 102.7(3) . .
C9 N7 V1 112.7(3) . .
N5 C5 C6 111.1(4) . .
N6 C6 C5 111.4(4) . .
N6 C7 C8 111.6(4) . .
N7 C8 C7 110.2(4) . .
C10 C9 N7 110.8(4) . .
N5 C10 C9 110.9(4) . .
N8 V2 C16 97.0(2) . .
N8 V2 C17 94.4(2) . .
C16 V2 C17 91.6(2) . .
N8 V2 N14 101.9(2) . .
C16 V2 N14 89.7(2) . .
C17 V2 N14 163.3(2) . .
N8 V2 N13 95.9(2) . .
C16 V2 N13 165.5(2) . .
C17 V2 N13 94.0(2) . .
N14 V2 N13 81.2(2) . .
N8 V2 N12 173.7(2) . .
C16 V2 N12 89.2(2) . .
C17 V2 N12 84.5(2) . .
N14 V2 N12 78.87(14) . .
N13 V2 N12 77.99(15) . .
N8 V2 V2 1.93(15) . 2_656
C16 V2 V2 97.05(13) . 2_656
C17 V2 V2 92.51(14) . 2_656
N14 V2 V2 103.85(11) . 2_656
N13 V2 V2 96.11(10) . 2_656
N12 V2 V2 173.15(11) . 2_656
C14A N8 C14 38.2(5) . .
C14A N8 V2 157.0(6) . .
C14 N8 V2 164.8(8) . .
C14A C14 C14A 93.6(22) . 2_656
C14A C14 C14 51.8(15) . 2_656
C14A C14 C14 41.8(10) 2_656 2_656
C14A C14 N8 68.7(12) . .
C14A C14 N8 162.2(22) 2_656 .
C14 C14 N8 120.4(19) 2_656 .
C14A C14 C15 159.7(18) . 2_656
C14A C14 C15 66.1(13) 2_656 2_656
C14 C14 C15 107.9(14) 2_656 2_656
N8 C14 C15 131.6(13) . 2_656
C14 C14A C14 86.4(22) . 2_656
C14 C14A N8 73.2(12) . .
C14 C14A N8 159.5(19) 2_656 .
C14 C14A C14A 47.6(13) . 2_656
C14 C14A C14A 38.8(11) 2_656 2_656
N8 C14A C14A 120.7(12) . 2_656
C14 C14A C15 158.8(16) . .
C14 C14A C15 72.4(13) 2_656 .
N8 C14A C15 128.0(9) . .
C14A C14A C15 111.2(9) 2_656 .
N9 C15 C14A 164.0(7) . .
N9 C15 C14 154.4(8) . 2_656
C14A C15 C14 41.5(5) . 2_656
N10 C16 V2 177.7(5) . .
N11 C17 V2 179.4(5) . .
C18 N12 C24 108.3(4) . .
C18 N12 C23 110.3(4) . .
C24 N12 C23 108.9(4) . .
C18 N12 V2 105.3(3) . .
C24 N12 V2 114.2(3) . .
C23 N12 V2 109.8(3) . .
C20 N13 C25 108.5(4) . .
C20 N13 C19 110.8(4) . .
C25 N13 C19 109.0(4) . .
C20 N13 V2 101.7(3) . .
C25 N13 V2 113.1(3) . .
C19 N13 V2 113.6(3) . .
C26 N14 C22 108.2(4) . .
C26 N14 C21 110.1(4) . .
C22 N14 C21 110.7(4) . .
C26 N14 V2 111.9(3) . .
C22 N14 V2 106.9(3) . .
C21 N14 V2 109.0(3) . .
N12 C18 C19 110.7(4) . .
N13 C19 C18 110.0(4) . .
N13 C20 C21 110.8(4) . .
C20 C21 N14 111.5(4) . .
N14 C22 C23 110.9(4) . .
N12 C23 C22 111.2(4) . .
C27 Co1 C36 106.6(3) . .
C27 Co1 C32 126.5(4) . .
C36 Co1 C32 40.9(3) . .
C27 Co1 C29 68.1(3) . .
C36 Co1 C29 153.6(3) . .
C32 Co1 C29 120.2(3) . .
C27 Co1 C33 164.5(4) . .
C36 Co1 C33 68.6(3) . .
C32 Co1 C33 40.5(3) . .
C29 Co1 C33 109.2(3) . .
C27 Co1 C35 118.0(3) . .
C36 Co1 C35 40.4(3) . .
C32 Co1 C35 68.2(3) . .
C29 Co1 C35 165.3(3) . .
C33 Co1 C35 68.5(3) . .
C27 Co1 C30 68.5(3) . .
C36 Co1 C30 164.0(3) . .
C32 Co1 C30 154.0(3) . .
C29 Co1 C30 40.3(2) . .
C33 Co1 C30 120.0(3) . .
C35 Co1 C30 127.2(3) . .
C27 Co1 C34 152.8(4) . .
C36 Co1 C34 68.6(3) . .
C32 Co1 C34 68.4(3) . .
C29 Co1 C34 128.0(3) . .
C33 Co1 C34 40.7(3) . .
C35 Co1 C34 41.0(3) . .
C30 Co1 C34 108.3(3) . .
C27 Co1 C31 40.7(3) . .
C36 Co1 C31 125.1(3) . .
C32 Co1 C31 163.4(4) . .
C29 Co1 C31 68.7(3) . .
C33 Co1 C31 154.0(4) . .
C35 Co1 C31 106.6(3) . .
C30 Co1 C31 41.4(3) . .
C34 Co1 C31 118.8(3) . .
C27 Co1 C28 40.9(3) . .
C36 Co1 C28 118.7(3) . .
C32 Co1 C28 107.9(3) . .
C29 Co1 C28 40.3(3) . .
C33 Co1 C28 127.3(3) . .
C35 Co1 C28 152.5(3) . .
C30 Co1 C28 68.3(3) . .
C34 Co1 C28 165.1(3) . .
C31 Co1 C28 69.0(3) . .
C31 C27 C28 109.5(7) . .
C31 C27 Co1 70.5(4) . .
C28 C27 Co1 70.5(4) . .
C29 C28 C27 106.8(7) . .
C29 C28 Co1 69.3(4) . .
C27 C28 Co1 68.6(4) . .
C30 C29 C28 109.5(6) . .
C30 C29 Co1 70.1(3) . .
C28 C29 Co1 70.4(3) . .
C29 C30 C31 107.9(7) . .
C29 C30 Co1 69.7(3) . .
C31 C30 Co1 69.5(4) . .
C27 C31 C30 106.2(6) . .
C27 C31 Co1 68.8(4) . .
C30 C31 Co1 69.1(3) . .
C33 C32 C36 108.2(7) . .
C33 C32 Co1 69.8(4) . .
C36 C32 Co1 69.4(4) . .
C32 C33 C34 108.2(7) . .
C32 C33 Co1 69.7(4) . .
C34 C33 Co1 69.8(4) . .
C33 C34 C35 107.3(7) . .
C33 C34 Co1 69.4(4) . .
C35 C34 Co1 69.4(4) . .
C36 C35 C34 108.3(7) . .
C36 C35 Co1 69.5(4) . .
C34 C35 Co1 69.6(4) . .
C35 C36 C32 108.0(7) . .
C35 C36 Co1 70.1(4) . .
C32 C36 Co1 69.7(4) . .
N15 C37 C38 178.2(10) . .
N16 C39 C40 177.6(37) . .
N16A C39A C40A 175.9(21) . .
N17A N17 C41 39.6(23) . .
N17 N17A C41 115.3(33) . .
N17A C41 N17 25.1(14) . .
N17A C41 C42 165.2(17) . .
N17 C41 C42 169.5(10) . .
N18 C43 C44 174.7(11) . .

loop_
_geom_bond_atom_site_label_1
_geom_bond_atom_site_label_2
_geom_bond_distance
_geom_bond_site_symmetry_2
V1 N1 1.740(4) .
V1 C3 2.132(6) .
V1 C4 2.141(6) .
V1 N7 2.197(4) .
V1 N6 2.213(4) .
V1 N5 2.285(4) .
V1 V1 7.152(2) 2_566
N1 C1 1.356(7) .
C1 C1 1.308(13) 2_566
C1 C2 1.550(10) .
C2 N2 1.129(6) .
C3 N3 1.165(6) .
C4 N4 1.153(7) .
N5 C10 1.487(6) .
N5 C11 1.494(6) .
N5 C5 1.496(6) .
N6 C6 1.481(6) .
N6 C12 1.489(6) .
N6 C7 1.492(6) .
N7 C13 1.479(6) .
N7 C8 1.495(6) .
N7 C9 1.502(6) .
C5 C6 1.514(7) .
C7 C8 1.516(7) .
C9 C10 1.500(7) .
V2 N8 1.733(4) .
V2 C16 2.113(6) .
V2 C17 2.117(6) .
V2 N14 2.175(4) .
V2 N13 2.195(4) .
V2 N12 2.274(4) .
V2 V2 7.164(2) 2_656
N8 C14A 1.372(10) .
N8 C14 1.410(14) .
C14 C14A 0.911(14) .
C14 C14A 1.074(12) 2_656
C14 C14 1.36(3) 2_656
C14 C15 1.54(2) 2_656
C14A C14 1.074(12) 2_656
C14A C14A 1.45(2) 2_656
C14A C15 1.480(13) .
C15 N9 1.133(7) .
C15 C14 1.54(2) 2_656
C16 N10 1.167(6) .
C17 N11 1.157(6) .
N12 C18 1.493(6) .
N12 C24 1.493(6) .
N12 C23 1.509(6) .
N13 C20 1.492(6) .
N13 C25 1.492(6) .
N13 C19 1.514(6) .
N14 C26 1.481(6) .
N14 C22 1.497(6) .
N14 C21 1.515(6) .
C18 C19 1.519(7) .
C20 C21 1.505(7) .
C22 C23 1.512(7) .
Co1 C27 2.001(7) .
Co1 C36 2.006(6) .
Co1 C32 2.010(6) .
Co1 C29 2.011(6) .
Co1 C33 2.012(6) .
Co1 C35 2.015(6) .
Co1 C30 2.017(6) .
Co1 C34 2.017(7) .
Co1 C31 2.023(6) .
Co1 C28 2.025(6) .
C27 C31 1.399(10) .
C27 C28 1.407(10) .
C28 C29 1.391(9) .
C29 C30 1.387(8) .
C30 C31 1.428(9) .
C32 C33 1.392(10) .
C32 C36 1.403(9) .
C33 C34 1.403(10) .
C34 C35 1.411(10) .
C35 C36 1.388(9) .
N15 C37 1.127(11) .
C37 C38 1.459(12) .
N16 C39 1.07(3) .
C39 C40 1.15(3) .
N16A C39A 1.04(2) .
C39A C40A 1.69(3) .
N17 N17A 0.63(2) .
N17 C41 1.35(2) .
N17A C41 0.95(2) .
C41 C42 1.456(12) .
N18 C43 1.111(9) .
C43 C44 1.455(11) .
